data_4317694
loop_
_publ_author_name
'Jing-Cao Dai'
'Xin-Tao Wu'
'Zhi-Yong Fu'
'Chuan-Peng Cui'
'Sheng-Min Hu'
'Wen-Xin Du'
'Li-Ming Wu'
'Han-Hui Zhang'
'Rui-Qing Sun'

_publ_section_title
;
 Synthesis, Structure, and Fluorescence of the Novel Cadmium(II)-Trimesate
 Coordination Polymers with Different Coordination Architectures
;
_journal_name_full 'Inorganic Chemistry'
_journal_page_first 1391
_journal_page_last 1396
_journal_paper_doi 10.1021/ic010794y
_journal_volume 41
_journal_year 2002
_chemical_formula_sum 'C27 H28 Cd3 O26'
_chemical_formula_weight 1105.69
_chemical_name_systematic
;
  ?
;
_space_group_IT_number 159
_symmetry_cell_setting trigonal
_symmetry_space_group_name_Hall 'P 3 -2c'
_symmetry_space_group_name_H-M 'P 3 1 c'
_atom_sites_solution_hydrogens geom
_atom_sites_solution_primary direct
_atom_sites_solution_secondary difmap
_audit_creation_method SHELXL-97
_cell_angle_alpha 90.00
_cell_angle_beta 90.00
_cell_angle_gamma 120.00
_cell_formula_units_Z 2
_cell_length_a 15.7547(3)
_cell_length_b 15.7547(3)
_cell_length_c 7.93160(10)
_cell_measurement_reflns_used 119
_cell_measurement_temperature 293(2)
_cell_measurement_theta_max 25.02
_cell_measurement_theta_min 1.49
_cell_volume 1704.95(5)
_computing_cell_refinement 'Siemens SMART'
_computing_data_collection 'Siemens SMART'
_computing_data_reduction 'Siemens XPREP'
_computing_molecular_graphics 'Siemens SHELXTL'
_computing_publication_material 'Siemens SHELXTL'
_computing_structure_refinement 'SHELXL-97 (Sheldrick, 1997)'
_computing_structure_solution 'SHELXS-97 (Sheldrick, 1990)'
_diffrn_ambient_temperature 293(2)
_diffrn_measured_fraction_theta_full 0.999
_diffrn_measured_fraction_theta_max 0.999
_diffrn_measurement_device_type 'Siemens Smart CCD'
_diffrn_measurement_method '\w scans'
_diffrn_radiation_monochromator graphite
_diffrn_radiation_source 'fine-focus sealed tube'
_diffrn_radiation_type MoK\a
_diffrn_radiation_wavelength 0.71073
_diffrn_reflns_av_R_equivalents 0.0297
_diffrn_reflns_av_sigmaI/netI 0.0430
_diffrn_reflns_limit_h_max 14
_diffrn_reflns_limit_h_min -18
_diffrn_reflns_limit_k_max 18
_diffrn_reflns_limit_k_min -18
_diffrn_reflns_limit_l_max 5
_diffrn_reflns_limit_l_min -9
_diffrn_reflns_number 3928
_diffrn_reflns_theta_full 25.02
_diffrn_reflns_theta_max 25.02
_diffrn_reflns_theta_min 1.49
_diffrn_standards_decay_% none
_diffrn_standards_interval_count none
_diffrn_standards_interval_time none
_diffrn_standards_number none
_exptl_absorpt_coefficient_mu 1.961
_exptl_absorpt_correction_T_max 1.0000
_exptl_absorpt_correction_T_min 0.7366
_exptl_absorpt_correction_type empirical
_exptl_absorpt_process_details 'SADABS (Sheldrick, 1996)'
_exptl_crystal_colour colorless
_exptl_crystal_density_diffrn 2.154
_exptl_crystal_density_method 'not measured'
_exptl_crystal_description plate-like
_exptl_crystal_F_000 1084
_exptl_crystal_size_max 0.24
_exptl_crystal_size_mid 0.18
_exptl_crystal_size_min 0.16
_refine_diff_density_max 0.401
_refine_diff_density_min -0.641
_refine_diff_density_rms 0.103
_refine_ls_abs_structure_details 'Flack H D (1983), Acta Cryst. A39, 876-881'
_refine_ls_abs_structure_Flack -0.05(4)
_refine_ls_extinction_coef 0.0023(3)
_refine_ls_extinction_expression Fc^*^=kFc[1+0.001xFc^2^\l^3^/sin(2\q)]^-1/4^
_refine_ls_extinction_method SHELXL
_refine_ls_goodness_of_fit_ref 1.115
_refine_ls_hydrogen_treatment mixed
_refine_ls_matrix_type full
_refine_ls_number_parameters 170
_refine_ls_number_reflns 1569
_refine_ls_number_restraints 1
_refine_ls_restrained_S_all 1.115
_refine_ls_R_factor_all 0.0313
_refine_ls_R_factor_gt 0.0267
_refine_ls_shift/su_max 0.000
_refine_ls_shift/su_mean 0.000
_refine_ls_structure_factor_coef Fsqd
_refine_ls_weighting_details 'calc w=1/[\s^2^(Fo^2^)+(0.0142P)^2^+2.7787P] where P=(Fo^2^+2Fc^2^)/3'
_refine_ls_weighting_scheme calc
_refine_ls_wR_factor_gt 0.0576
_refine_ls_wR_factor_ref 0.0637
_reflns_number_gt 1455
_reflns_number_total 1569
_reflns_threshold_expression >2sigma(I)
_cod_data_source_file ic010794y_3.cif
_cod_data_source_block Complex3
_cod_depositor_comments
;
The following automatic conversions were performed:

'_symmetry_cell_setting' value 'Trigonal' changed to 'trigonal'
according to the built-in table from CIF Core dictionary named
'cif_core.dic' version 2.4.1 from 2010-06-29.

Automatic conversion script
Id: cif_fix_values 1646 2011-03-28 12:23:43Z adriana 
;
_cod_database_code 4317694

loop_
_symmetry_equiv_pos_as_xyz
'x, y, z'
'-y, x-y, z'
'-x+y, -x, z'
'y, x, z+1/2'
'x-y, -y, z+1/2'
'-x, -x+y, z+1/2'

loop_
_atom_site_label
_atom_site_type_symbol
_atom_site_fract_x
_atom_site_fract_y
_atom_site_fract_z
_atom_site_U_iso_or_equiv
_atom_site_adp_type
_atom_site_occupancy
_atom_site_symmetry_multiplicity
_atom_site_calc_flag
_atom_site_refinement_flags
_atom_site_disorder_assembly
_atom_site_disorder_group
Cd1 Cd 0.37406(3) 0.31546(3) 0.01218(7) 0.02563(15) Uani 1 1 d . . .
C1 C 0.3201(5) 0.0432(4) 0.1862(9) 0.0246(15) Uani 1 1 d . . .
C2 C 0.3892(5) 0.0290(5) 0.2745(9) 0.0253(15) Uani 1 1 d . . .
H2A H 0.4484 0.0832 0.3060 0.030 Uiso 1 1 calc R . .
C3 C 0.3709(5) -0.0635(4) 0.3154(9) 0.0236(14) Uani 1 1 d . . .
C7 C 0.3385(6) 0.1421(5) 0.1378(9) 0.0308(18) Uani 1 1 d . . .
C8 C 0.2187(5) 0.3366(4) 0.1275(9) 0.0230(14) Uani 1 1 d . . .
C9 C 0.5532(5) 0.4743(5) -0.1008(9) 0.0265(16) Uani 1 1 d . . .
O1 O 0.2692(4) 0.1493(4) 0.0741(8) 0.0433(14) Uani 1 1 d . . .
O2 O 0.4229(4) 0.2159(3) 0.1556(7) 0.0354(12) Uani 1 1 d . . .
O3 O 0.3627(3) 0.2920(3) -0.2749(6) 0.0302(11) Uani 1 1 d . . .
O4 O 0.2187(3) 0.3054(4) -0.0168(7) 0.0356(12) Uani 1 1 d . . .
O5 O 0.4748(3) 0.4713(3) -0.0486(6) 0.0359(12) Uani 1 1 d . . .
O6 O 0.5651(4) 0.4020(4) -0.0837(8) 0.0389(14) Uani 1 1 d . . .
O11 O 0.3455(5) 0.5434(4) -0.0841(9) 0.0552(17) Uani 1 1 d . . .
O12 O 0.6667 0.3333 0.1341(15) 0.065(3) Uani 1 3 d S . .
O13 O 0.1027(6) 0.1097(6) -0.1782(15) 0.128(4) Uani 1 1 d . . .
O14 O 0.6667 0.3333 -0.3369(18) 0.089(4) Uani 1 3 d S . .
C4 C 0.2812(4) -0.1440(5) 0.2722(9) 0.0243(14) Uani 1 1 d . . .
H4A H 0.2673 -0.2065 0.3040 0.029 Uiso 1 1 calc R . .
C5 C 0.2115(5) -0.1323(5) 0.1814(9) 0.0235(15) Uani 1 1 d . . .
C6 C 0.2321(5) -0.0396(5) 0.1393(9) 0.0266(16) Uani 1 1 d . . .
H6A H 0.1863 -0.0315 0.0780 0.032 Uiso 1 1 calc R . .

loop_
_atom_site_aniso_label
_atom_site_aniso_U_11
_atom_site_aniso_U_22
_atom_site_aniso_U_33
_atom_site_aniso_U_23
_atom_site_aniso_U_13
_atom_site_aniso_U_12
Cd1 0.0221(2) 0.0193(2) 0.0361(3) 0.0037(3) 0.0017(3) 0.0109(2)
C1 0.025(4) 0.016(3) 0.036(4) 0.001(3) -0.002(3) 0.013(3)
C2 0.018(3) 0.022(3) 0.035(4) 0.000(3) -0.002(3) 0.009(3)
C3 0.022(3) 0.026(3) 0.027(4) 0.001(3) 0.001(3) 0.015(3)
C7 0.037(4) 0.026(4) 0.031(4) 0.004(3) 0.004(3) 0.017(4)
C8 0.023(3) 0.020(3) 0.026(4) 0.000(3) 0.004(3) 0.011(3)
C9 0.026(4) 0.019(3) 0.029(4) -0.001(3) -0.003(3) 0.007(3)
O1 0.040(3) 0.027(3) 0.064(4) 0.011(3) -0.002(3) 0.018(2)
O2 0.033(3) 0.020(2) 0.048(3) 0.004(2) 0.003(2) 0.009(2)
O3 0.034(3) 0.022(2) 0.035(3) -0.002(2) -0.002(2) 0.013(2)
O4 0.036(3) 0.043(3) 0.036(3) -0.001(3) -0.002(2) 0.026(3)
O5 0.029(3) 0.023(2) 0.054(4) 0.002(2) 0.011(2) 0.012(2)
O6 0.032(3) 0.025(3) 0.062(4) 0.014(3) 0.002(3) 0.016(2)
O11 0.060(4) 0.043(3) 0.071(5) 0.000(3) -0.004(4) 0.031(3)
O12 0.069(5) 0.069(5) 0.057(8) 0.000 0.000 0.034(2)
O13 0.082(6) 0.065(6) 0.223(13) -0.020(7) -0.011(7) 0.025(5)
O14 0.101(7) 0.101(7) 0.064(10) 0.000 0.000 0.051(3)
C4 0.023(3) 0.020(3) 0.032(4) 0.002(3) 0.001(3) 0.012(3)
C5 0.022(3) 0.021(3) 0.029(4) 0.003(3) 0.004(3) 0.012(3)
C6 0.022(3) 0.027(4) 0.033(4) 0.009(3) 0.001(3) 0.014(3)

loop_
_atom_type_symbol
_atom_type_description
_atom_type_scat_dispersion_real
_atom_type_scat_dispersion_imag
_atom_type_scat_source
C C 0.0033 0.0016 'International Tables Vol C Tables 4.2.6.8 and 6.1.1.4'
H H 0.0000 0.0000 'International Tables Vol C Tables 4.2.6.8 and 6.1.1.4'
O O 0.0106 0.0060 'International Tables Vol C Tables 4.2.6.8 and 6.1.1.4'
Cd Cd -0.8075 1.2024 'International Tables Vol C Tables 4.2.6.8 and 6.1.1.4'

loop_
_geom_angle_atom_site_label_1
_geom_angle_atom_site_label_2
_geom_angle_atom_site_label_3
_geom_angle
_geom_angle_site_symmetry_1
_geom_angle_site_symmetry_3
_geom_angle_publ_flag
O5 Cd1 O3 85.26(17) . . ?
O5 Cd1 O1 178.91(18) . . ?
O3 Cd1 O1 94.21(19) . . ?
O5 Cd1 O2 123.53(17) . . ?
O3 Cd1 O2 113.36(17) . . ?
O1 Cd1 O2 55.83(18) . . ?
O5 Cd1 O4 101.32(18) . . ?
O3 Cd1 O4 84.19(17) . . ?
O1 Cd1 O4 79.56(18) . . ?
O2 Cd1 O4 131.95(17) . . ?
O5 Cd1 O3 90.45(16) . 4 ?
O3 Cd1 O3 135.95(12) . 4 ?
O1 Cd1 O3 90.58(18) . 4 ?
O2 Cd1 O3 105.42(17) . 4 ?
O4 Cd1 O3 53.73(16) . 4 ?
O5 Cd1 C7 151.4(2) . . ?
O3 Cd1 C7 104.12(19) . . ?
O1 Cd1 C7 27.9(2) . . ?
O2 Cd1 C7 28.0(2) . . ?
O4 Cd1 C7 106.4(2) . . ?
O3 Cd1 C7 100.30(19) 4 . ?
C6 C1 C2 118.1(6) . . ?
C6 C1 C7 119.4(6) . . ?
C2 C1 C7 122.4(6) . . ?
C3 C2 C1 121.2(6) . . ?
C2 C3 C4 119.2(6) . . ?
C2 C3 C9 121.2(6) . 6_655 ?
C4 C3 C9 119.6(6) . 6_655 ?
O1 C7 O2 121.6(7) . . ?
O1 C7 C1 118.4(7) . . ?
O2 C7 C1 120.0(7) . . ?
O1 C7 Cd1 60.6(4) . . ?
O2 C7 Cd1 61.2(4) . . ?
C1 C7 Cd1 173.1(5) . . ?
O4 C8 O3 120.4(6) . 4 ?
O4 C8 C5 118.4(6) . 2 ?
O3 C8 C5 121.1(6) 4 2 ?
O6 C9 O5 120.8(6) . . ?
O6 C9 C3 120.9(6) . 6_664 ?
O5 C9 C3 118.2(6) . 6_664 ?
C7 O1 Cd1 91.5(4) . . ?
C7 O2 Cd1 90.9(4) . . ?
C8 O3 Cd1 135.3(4) 4_554 . ?
C8 O3 Cd1 90.8(4) 4_554 4_554 ?
Cd1 O3 Cd1 128.02(19) . 4_554 ?
C8 O4 Cd1 95.0(4) . . ?
C9 O5 Cd1 104.8(4) . . ?
C3 C4 C5 120.8(6) . . ?
C6 C5 C4 118.9(6) . . ?
C6 C5 C8 120.2(6) . 3 ?
C4 C5 C8 120.9(6) . 3 ?
C5 C6 C1 121.6(6) . . ?

loop_
_geom_bond_atom_site_label_1
_geom_bond_atom_site_label_2
_geom_bond_distance
_geom_bond_site_symmetry_2
_geom_bond_publ_flag
Cd1 O5 2.210(4) . ?
Cd1 O3 2.299(5) . ?
Cd1 O1 2.345(5) . ?
Cd1 O2 2.356(5) . ?
Cd1 O4 2.384(5) . ?
Cd1 O3 2.457(5) 4 ?
Cd1 C7 2.690(7) . ?
C1 C6 1.398(9) . ?
C1 C2 1.402(9) . ?
C1 C7 1.487(9) . ?
C2 C3 1.376(9) . ?
C3 C4 1.389(9) . ?
C3 C9 1.491(9) 6_655 ?
C7 O1 1.260(9) . ?
C7 O2 1.262(9) . ?
C8 O4 1.245(8) . ?
C8 O3 1.276(8) 4 ?
C8 C5 1.485(9) 2 ?
C9 O6 1.251(8) . ?
C9 O5 1.281(8) . ?
C9 C3 1.491(9) 6_664 ?
O3 C8 1.276(8) 4_554 ?
O3 Cd1 2.457(5) 4_554 ?
C4 C5 1.400(9) . ?
C5 C6 1.371(9) . ?
C5 C8 1.485(9) 3 ?
